data_4069817
loop_
_publ_author_name
'Nagai, Yusuke'
'Kochi, Takuya'
'Nozaki, Kyoko'

_publ_section_title
;
 Synthesis of N-Heterocyclic Carbene-Sulfonate Palladium Complexes
;
_journal_issue 20
_journal_name_full Organometallics
_journal_page_first 6131
_journal_paper_doi 10.1021/om9004252
_journal_volume 28
_journal_year 2009
_chemical_formula_sum 'C26 H37 Cl4 N3 O3 Pd S'
_chemical_formula_weight 719.85
_chemical_name_systematic
; 
 ? 
;
_space_group_IT_number 2
_symmetry_cell_setting triclinic
_symmetry_space_group_name_Hall '-P 1'
_symmetry_space_group_name_H-M 'P -1'
_atom_sites_solution_hydrogens geom
_atom_sites_solution_primary direct
_atom_sites_solution_secondary difmap
_audit_creation_method SHELXL-97
_cell_angle_alpha 90.949(8)
_cell_angle_beta 100.141(8)
_cell_angle_gamma 97.566(8)
_cell_formula_units_Z 4
_cell_length_a 13.175(7)
_cell_length_b 13.756(7)
_cell_length_c 19.151(10)
_cell_measurement_reflns_used 10287
_cell_measurement_temperature 203(2)
_cell_measurement_theta_max 27.4835
_cell_measurement_theta_min 3.1243
_cell_volume 3384(3)
_computing_cell_refinement 'RIGAKU CrystalClear'
_computing_data_collection 'RIGAKU CrystalClear'
_computing_data_reduction 'RIGAKU CrystalClear'
_computing_molecular_graphics ORTEP-III
_computing_structure_refinement 'SHELXL-97 (Sheldrick, 1997)'
_computing_structure_solution SIR-97
_diffrn_ambient_temperature 203(2)
_diffrn_measured_fraction_theta_full 0.972
_diffrn_measured_fraction_theta_max 0.972
_diffrn_measurement_device_type 'RIGAKU/MSC Meacury CCD'
_diffrn_radiation_monochromator graphite
_diffrn_radiation_source 'fine-focus sealed tube'
_diffrn_radiation_type MoK\a
_diffrn_radiation_wavelength 0.71070
_diffrn_reflns_av_R_equivalents 0.0276
_diffrn_reflns_av_sigmaI/netI 0.0446
_diffrn_reflns_limit_h_max 15
_diffrn_reflns_limit_h_min -15
_diffrn_reflns_limit_k_max 16
_diffrn_reflns_limit_k_min -15
_diffrn_reflns_limit_l_max 21
_diffrn_reflns_limit_l_min -21
_diffrn_reflns_number 21798
_diffrn_reflns_theta_full 25.00
_diffrn_reflns_theta_max 25.00
_diffrn_reflns_theta_min 3.12
_exptl_absorpt_coefficient_mu 0.955
_exptl_absorpt_correction_T_max 0.6802
_exptl_absorpt_correction_T_min 0.6272
_exptl_absorpt_correction_type multi-scan
_exptl_absorpt_process_details 'Jacobson, R. (1998). Private communication to the Rigaku Corporation'
_exptl_crystal_colour Colorless
_exptl_crystal_density_diffrn 1.413
_exptl_crystal_density_method 'not measured'
_exptl_crystal_description Platelet
_exptl_crystal_F_000 1472
_exptl_crystal_size_max 0.50
_exptl_crystal_size_mid 0.45
_exptl_crystal_size_min 0.40
_refine_diff_density_max 1.983
_refine_diff_density_min -1.644
_refine_diff_density_rms 0.119
_refine_ls_extinction_method none
_refine_ls_goodness_of_fit_ref 1.145
_refine_ls_hydrogen_treatment constr
_refine_ls_matrix_type full
_refine_ls_number_parameters 861
_refine_ls_number_reflns 11604
_refine_ls_number_restraints 310
_refine_ls_restrained_S_all 1.140
_refine_ls_R_factor_all 0.0937
_refine_ls_R_factor_gt 0.0835
_refine_ls_shift/su_max 0.019
_refine_ls_shift/su_mean 0.001
_refine_ls_structure_factor_coef Fsqd
_refine_ls_weighting_details 'calc w=1/[\s^2^(Fo^2^)+(0.0415P)^2^+30.4144P] where P=(Fo^2^+2Fc^2^)/3'
_refine_ls_weighting_scheme calc
_refine_ls_wR_factor_gt 0.1891
_refine_ls_wR_factor_ref 0.1948
_reflns_number_gt 9922
_reflns_number_total 11604
_reflns_threshold_expression >2sigma(I)
_cod_data_source_file om9004252_si_002.cif
_cod_data_source_block 7a
_cod_depositor_comments
;
The following automatic conversions were performed:
'_atom_site_symetry_multiplicity' tag replaced with
'_atom_site_symmetry_multiplicity'.

Automatic conversion script
Id: cif_correct_tags 1440 2010-10-19 06:21:57Z saulius 

The following automatic conversions were performed:

'_symmetry_cell_setting' value 'Triclinic' changed to 'triclinic'
according to /home/saulius/struct/CIF-dictionaries/cif_core.dic
dictionary named 'cif_core.dic' version 2.4.2 from
2011-04-26.

'_exptl_absorpt_correction_type' value 'Multi-scan'
changed to 'multi-scan' according to
/home/saulius/struct/CIF-dictionaries/cif_core.dic dictionary named
'cif_core.dic' version 2.4.2 from 2011-04-26.

Automatic conversion script
Id: cif_fix_values 1715 2011-07-08 13:25:40Z adriana 
;
_cod_original_sg_symbol_H-M P-1
_cod_database_code 4069817

loop_
_symmetry_equiv_pos_as_xyz
'x, y, z'
'-x, -y, -z'

loop_
_atom_site_label
_atom_site_type_symbol
_atom_site_fract_x
_atom_site_fract_y
_atom_site_fract_z
_atom_site_U_iso_or_equiv
_atom_site_adp_type
_atom_site_occupancy
_atom_site_symmetry_multiplicity
_atom_site_calc_flag
_atom_site_refinement_flags
_atom_site_disorder_assembly
_atom_site_disorder_group
Pd1 Pd 0.68825(4) 0.08807(4) 0.83074(3) 0.03548(17) Uani 1 1 d . . .
C1 C 0.5363(7) 0.0822(8) 0.8365(5) 0.060(3) Uani 1 1 d . . .
H1 H 0.5165 0.1476 0.8326 0.090 Uiso 1 1 calc R . .
H2 H 0.5244 0.0563 0.8816 0.090 Uiso 1 1 calc R . .
H3 H 0.4948 0.0398 0.7980 0.090 Uiso 1 1 calc R . .
C2 C 0.7260(5) 0.1171(5) 0.9342(4) 0.0308(15) Uani 1 1 d . . .
N1 N 0.7955(5) 0.0661(5) 0.9747(3) 0.0359(14) Uani 1 1 d . . .
C3 C 0.8209(6) 0.1052(6) 1.0441(4) 0.0421(18) Uani 1 1 d . . .
H4 H 0.8680 0.0839 1.0815 0.051 Uiso 1 1 calc R . .
C4 C 0.7657(6) 0.1785(6) 1.0471(4) 0.0426(18) Uani 1 1 d . . .
H5 H 0.7653 0.2180 1.0876 0.051 Uiso 1 1 calc R . .
N2 N 0.7082(5) 0.1865(5) 0.9796(3) 0.0350(14) Uani 1 1 d . . .
C5 C 0.8440(6) -0.0087(5) 0.9448(4) 0.0357(16) Uani 1 1 d . . .
H6 H 0.7902 -0.0587 0.9187 0.043 Uiso 1 1 calc R . .
H7 H 0.8855 -0.0406 0.9830 0.043 Uiso 1 1 calc R . .
S1 S 0.92660(14) 0.04446(15) 0.88559(10) 0.0391(4) Uani 1 1 d . . .
O1 O 0.8563(4) 0.0837(4) 0.8284(2) 0.0359(12) Uani 1 1 d . . .
O2 O 0.9705(5) -0.0380(5) 0.8602(3) 0.0580(17) Uani 1 1 d . . .
O3 O 1.0022(5) 0.1186(5) 0.9275(3) 0.0580(17) Uani 1 1 d . . .
C6 C 0.6489(6) 0.2664(5) 0.9607(4) 0.0334(16) Uani 1 1 d . . .
C7 C 0.6966(6) 0.3467(6) 0.9273(4) 0.0404(18) Uani 1 1 d . . .
C8 C 0.6397(8) 0.4240(6) 0.9125(5) 0.054(2) Uani 1 1 d . . .
H8 H 0.6683 0.4784 0.8899 0.065 Uiso 1 1 calc R . .
C9 C 0.5429(8) 0.4236(7) 0.9299(6) 0.065(3) Uani 1 1 d . . .
H9 H 0.5067 0.4776 0.9196 0.078 Uiso 1 1 calc R . .
C10 C 0.4992(7) 0.3453(8) 0.9620(6) 0.062(3) Uani 1 1 d . . .
H10 H 0.4324 0.3459 0.9727 0.074 Uiso 1 1 calc R . .
C11 C 0.5505(6) 0.2646(6) 0.9794(5) 0.045(2) Uani 1 1 d . . .
C12 C 0.8054(7) 0.3509(6) 0.9112(5) 0.056(2) Uani 1 1 d . . .
H11 H 0.8207 0.2828 0.9067 0.067 Uiso 1 1 calc R . .
C13 C 0.8198(12) 0.4019(12) 0.8427(7) 0.111(5) Uani 1 1 d . . .
H12 H 0.8211 0.4721 0.8498 0.166 Uiso 1 1 calc R . .
H13 H 0.7626 0.3769 0.8049 0.166 Uiso 1 1 calc R . .
H14 H 0.8850 0.3891 0.8298 0.166 Uiso 1 1 calc R . .
C14 C 0.8854(8) 0.4042(11) 0.9713(6) 0.088(4) Uani 1 1 d . . .
H15 H 0.8798 0.3717 1.0153 0.132 Uiso 1 1 calc R . .
H16 H 0.8726 0.4716 0.9760 0.132 Uiso 1 1 calc R . .
H17 H 0.9547 0.4032 0.9609 0.132 Uiso 1 1 calc R . .
C15 C 0.5022(8) 0.1781(8) 1.0170(6) 0.066(3) Uani 1 1 d . . .
H18 H 0.5444 0.1240 1.0149 0.079 Uiso 1 1 calc R . .
C16 C 0.3888(9) 0.1395(10) 0.9814(8) 0.099(5) Uani 1 1 d . . .
H19 H 0.3878 0.1155 0.9333 0.149 Uiso 1 1 calc R . .
H20 H 0.3466 0.1923 0.9802 0.149 Uiso 1 1 calc R . .
H21 H 0.3611 0.0865 1.0084 0.149 Uiso 1 1 calc R . .
C17 C 0.5064(11) 0.2055(10) 1.0943(7) 0.098(4) Uani 1 1 d . . .
H22 H 0.4653 0.1543 1.1155 0.147 Uiso 1 1 calc R . .
H23 H 0.4787 0.2670 1.0980 0.147 Uiso 1 1 calc R . .
H24 H 0.5781 0.2129 1.1190 0.147 Uiso 1 1 calc R . .
N3 N 0.6484(6) 0.0493(5) 0.7204(4) 0.0516(19) Uani 1 1 d . . .
C18 C 0.6299(10) 0.1189(9) 0.6711(6) 0.083(4) Uani 1 1 d . . .
C19 C 0.6051(14) 0.0924(12) 0.6000(6) 0.126(7) Uani 1 1 d . . .
H25 H 0.5901 0.1404 0.5668 0.151 Uiso 1 1 calc R . .
C20 C 0.6021(13) -0.0013(14) 0.5770(7) 0.123(6) Uani 1 1 d . . .
H26 H 0.5907 -0.0178 0.5282 0.148 Uiso 1 1 calc R . .
C21 C 0.6163(10) -0.0741(10) 0.6274(6) 0.090(4) Uani 1 1 d . . .
H27 H 0.6088 -0.1406 0.6127 0.108 Uiso 1 1 calc R . .
C22 C 0.6413(8) -0.0463(8) 0.6985(5) 0.064(3) Uani 1 1 d . . .
C23 C 0.6451(12) 0.2257(9) 0.6979(6) 0.096(4) Uani 1 1 d . . .
H28 H 0.7155 0.2432 0.7238 0.144 Uiso 1 1 calc R . .
H29 H 0.5960 0.2343 0.7290 0.144 Uiso 1 1 calc R . .
H30 H 0.6334 0.2676 0.6578 0.144 Uiso 1 1 calc R . .
C24 C 0.6639(10) -0.1180(8) 0.7550(6) 0.077(3) Uani 1 1 d . . .
H31 H 0.6210 -0.1113 0.7906 0.116 Uiso 1 1 calc R . .
H32 H 0.7368 -0.1051 0.7770 0.116 Uiso 1 1 calc R . .
H33 H 0.6486 -0.1842 0.7341 0.116 Uiso 1 1 calc R . .
Pd2 Pd 0.81121(5) -0.24524(5) 0.49615(3) 0.04173(18) Uani 1 1 d . . .
C25 C 0.9654(6) -0.2504(8) 0.4954(5) 0.066(3) Uani 1 1 d . . .
H34 H 0.9830 -0.2243 0.4517 0.099 Uiso 1 1 calc R . .
H35 H 0.9791 -0.3179 0.4987 0.099 Uiso 1 1 calc R . .
H36 H 1.0073 -0.2116 0.5356 0.099 Uiso 1 1 calc R . .
C26 C 0.7737(6) -0.3711(6) 0.4405(4) 0.0416(18) Uani 1 1 d . A .
N4 N 0.7037(5) -0.4419(5) 0.4595(4) 0.0399(15) Uani 1 1 d . . .
C27 C 0.6800(7) -0.5200(6) 0.4109(5) 0.049(2) Uani 1 1 d . . .
H37 H 0.6329 -0.5772 0.4124 0.059 Uiso 1 1 calc R . .
C28 C 0.7375(7) -0.4980(7) 0.3610(5) 0.053(2) Uani 1 1 d . A .
H38 H 0.7383 -0.5377 0.3207 0.064 Uiso 1 1 calc R . .
N5 N 0.7955(5) -0.4073(5) 0.3787(3) 0.0413(16) Uani 1 1 d . . .
C29 C 0.6524(6) -0.4285(6) 0.5202(4) 0.0428(19) Uani 1 1 d . . .
H39 H 0.7051 -0.4112 0.5630 0.051 Uiso 1 1 calc R . .
H40 H 0.6100 -0.4900 0.5279 0.051 Uiso 1 1 calc R . .
S2 S 0.57108(15) -0.33314(15) 0.50467(12) 0.0441(5) Uani 1 1 d . . .
O4 O 0.6448(4) -0.2434(4) 0.4983(3) 0.0436(13) Uani 1 1 d . . .
O5 O 0.4972(5) -0.3637(5) 0.4404(4) 0.0627(18) Uani 1 1 d . . .
O6 O 0.5256(5) -0.3292(5) 0.5675(4) 0.0674(19) Uani 1 1 d . . .
C30 C 0.869(2) -0.351(2) 0.3335(19) 0.032(5) Uani 0.562(12) 1 d PU A 1
C31 C 0.8350(14) -0.2793(15) 0.2892(12) 0.041(4) Uani 0.562(12) 1 d PU A 1
C32 C 0.9051(19) -0.2392(14) 0.2459(10) 0.046(4) Uani 0.562(12) 1 d PU A 1
H41 H 0.8877 -0.1886 0.2154 0.055 Uiso 0.562(12) 1 calc PR A 1
C33 C 1.0004(15) -0.2746(14) 0.2484(9) 0.044(3) Uani 0.562(12) 1 d PU A 1
H42 H 1.0460 -0.2483 0.2187 0.053 Uiso 0.562(12) 1 calc PR A 1
C34 C 1.0291(16) -0.3479(14) 0.2938(11) 0.047(4) Uani 0.562(12) 1 d PU A 1
H43 H 1.0954 -0.3674 0.2965 0.056 Uiso 0.562(12) 1 calc PR A 1
C35 C 0.959(3) -0.3942(17) 0.3365(18) 0.039(4) Uani 0.562(12) 1 d PU A 1
C36 C 0.7310(14) -0.2448(14) 0.2851(9) 0.051(4) Uani 0.562(12) 1 d PU A 1
H44 H 0.7157 -0.2483 0.3338 0.061 Uiso 0.562(12) 1 calc PR A 1
C37 C 0.7276(18) -0.1377(15) 0.2652(12) 0.082(6) Uani 0.562(12) 1 d PU A 1
H45 H 0.6578 -0.1216 0.2640 0.123 Uiso 0.562(12) 1 calc PR A 1
H46 H 0.7465 -0.1286 0.2188 0.123 Uiso 0.562(12) 1 calc PR A 1
H47 H 0.7762 -0.0950 0.3002 0.123 Uiso 0.562(12) 1 calc PR A 1
C38 C 0.638(3) -0.320(3) 0.2359(17) 0.082(6) Uani 0.562(12) 1 d PU A 1
H48 H 0.5721 -0.2966 0.2356 0.124 Uiso 0.562(12) 1 calc PR A 1
H49 H 0.6365 -0.3848 0.2552 0.124 Uiso 0.562(12) 1 calc PR A 1
H50 H 0.6520 -0.3232 0.1878 0.124 Uiso 0.562(12) 1 calc PR A 1
C39 C 0.9904(16) -0.4773(15) 0.3785(11) 0.047(4) Uani 0.562(12) 1 d PU A 1
H51 H 0.9427 -0.4898 0.4129 0.057 Uiso 0.562(12) 1 calc PR A 1
C40 C 1.1044(17) -0.4511(18) 0.4222(13) 0.074(5) Uani 0.562(12) 1 d PU A 1
H52 H 1.1238 -0.5071 0.4491 0.111 Uiso 0.562(12) 1 calc PR A 1
H53 H 1.1071 -0.3955 0.4546 0.111 Uiso 0.562(12) 1 calc PR A 1
H54 H 1.1525 -0.4347 0.3899 0.111 Uiso 0.562(12) 1 calc PR A 1
C41 C 0.979(2) -0.5675(19) 0.3327(14) 0.081(6) Uani 0.562(12) 1 d PU A 1
H55 H 0.9997 -0.6213 0.3617 0.122 Uiso 0.562(12) 1 calc PR A 1
H56 H 1.0234 -0.5565 0.2973 0.122 Uiso 0.562(12) 1 calc PR A 1
H57 H 0.9073 -0.5836 0.3093 0.122 Uiso 0.562(12) 1 calc PR A 1
C42 C 0.850(3) -0.365(3) 0.337(3) 0.032(5) Uani 0.438(12) 1 d PU A 2
C43 C 0.7975(19) -0.2954(19) 0.2912(15) 0.043(5) Uani 0.438(12) 1 d PU A 2
C44 C 0.853(2) -0.2444(17) 0.2469(13) 0.049(4) Uani 0.438(12) 1 d PU A 2
H58 H 0.8202 -0.2008 0.2164 0.058 Uiso 0.438(12) 1 calc PR A 2
C45 C 0.954(2) -0.2531(18) 0.2443(12) 0.045(4) Uani 0.438(12) 1 d PU A 2
H59 H 0.9885 -0.2138 0.2134 0.054 Uiso 0.438(12) 1 calc PR A 2
C46 C 1.008(2) -0.318(2) 0.2857(17) 0.048(4) Uani 0.438(12) 1 d PU A 2
H60 H 1.0762 -0.3274 0.2807 0.057 Uiso 0.438(12) 1 calc PR A 2
C47 C 0.959(4) -0.368(2) 0.335(2) 0.039(5) Uani 0.438(12) 1 d PU A 2
C48 C 0.6832(19) -0.2865(18) 0.2901(12) 0.052(4) Uani 0.438(12) 1 d PU A 2
H61 H 0.6552 -0.3397 0.3185 0.063 Uiso 0.438(12) 1 calc PR A 2
C49 C 0.663(2) -0.194(2) 0.3193(17) 0.092(9) Uani 0.438(12) 1 d PU A 2
H62 H 0.6910 -0.1876 0.3697 0.138 Uiso 0.438(12) 1 calc PR A 2
H63 H 0.5882 -0.1920 0.3120 0.138 Uiso 0.438(12) 1 calc PR A 2
H64 H 0.6953 -0.1395 0.2956 0.138 Uiso 0.438(12) 1 calc PR A 2
C50 C 0.634(4) -0.308(4) 0.217(2) 0.081(7) Uani 0.438(12) 1 d PU A 2
H65 H 0.6512 -0.3700 0.2010 0.121 Uiso 0.438(12) 1 calc PR A 2
H66 H 0.6593 -0.2561 0.1877 0.121 Uiso 0.438(12) 1 calc PR A 2
H67 H 0.5594 -0.3113 0.2126 0.121 Uiso 0.438(12) 1 calc PR A 2
C51 C 1.0148(19) -0.4415(17) 0.3865(15) 0.043(5) Uani 0.438(12) 1 d PU A 2
H68 H 0.9725 -0.4563 0.4239 0.052 Uiso 0.438(12) 1 calc PR A 2
C52 C 1.123(2) -0.397(2) 0.4231(16) 0.071(6) Uani 0.438(12) 1 d PU A 2
H69 H 1.1531 -0.4439 0.4550 0.106 Uiso 0.438(12) 1 calc PR A 2
H70 H 1.1185 -0.3379 0.4498 0.106 Uiso 0.438(12) 1 calc PR A 2
H71 H 1.1663 -0.3814 0.3877 0.106 Uiso 0.438(12) 1 calc PR A 2
C53 C 1.021(3) -0.540(2) 0.3483(19) 0.082(7) Uani 0.438(12) 1 d PU A 2
H72 H 0.9516 -0.5699 0.3262 0.123 Uiso 0.438(12) 1 calc PR A 2
H73 H 1.0515 -0.5842 0.3825 0.123 Uiso 0.438(12) 1 calc PR A 2
H74 H 1.0639 -0.5285 0.3121 0.123 Uiso 0.438(12) 1 calc PR A 2
N6 N 0.8481(6) -0.1156(6) 0.5601(4) 0.058(2) Uani 1 1 d . . .
C54 C 0.8479(10) -0.0298(8) 0.5306(7) 0.081(4) Uani 1 1 d . . .
C55 C 0.8695(13) 0.0582(9) 0.5722(10) 0.117(6) Uani 1 1 d . . .
H75 H 0.8732 0.1192 0.5507 0.140 Uiso 1 1 calc R . .
C56 C 0.8854(13) 0.0532(12) 0.6453(9) 0.116(6) Uani 1 1 d . . .
H76 H 0.8930 0.1106 0.6742 0.139 Uiso 1 1 calc R . .
C57 C 0.8897(11) -0.0334(11) 0.6742(8) 0.097(4) Uani 1 1 d . . .
H77 H 0.9070 -0.0365 0.7238 0.116 Uiso 1 1 calc R . .
C58 C 0.8690(8) -0.1195(10) 0.6324(5) 0.073(3) Uani 1 1 d . . .
C59 C 0.8262(15) -0.0276(10) 0.4507(8) 0.124(6) Uani 1 1 d . . .
H78 H 0.7516 -0.0366 0.4337 0.186 Uiso 1 1 calc R . .
H79 H 0.8564 -0.0800 0.4308 0.186 Uiso 1 1 calc R . .
H80 H 0.8567 0.0351 0.4360 0.186 Uiso 1 1 calc R . .
C60 C 0.8632(14) -0.2163(11) 0.6622(6) 0.114(6) Uani 1 1 d . . .
H81 H 0.8981 -0.2586 0.6361 0.171 Uiso 1 1 calc R . .
H82 H 0.7908 -0.2441 0.6586 0.171 Uiso 1 1 calc R . .
H83 H 0.8967 -0.2107 0.7117 0.171 Uiso 1 1 calc R . .
C61 C 0.9205(6) 0.7352(8) 0.9116(5) 0.075(3) Uani 1 1 d D . .
H84 H 0.9469 0.7128 0.9589 0.090 Uiso 1 1 calc R . .
H85 H 0.9437 0.8058 0.9113 0.090 Uiso 1 1 calc R . .
Cl1 Cl 0.9738(3) 0.6748(3) 0.84859(18) 0.0930(10) Uani 1 1 d D . .
Cl2 Cl 0.7846(3) 0.7149(2) 0.8961(2) 0.0945(10) Uani 1 1 d D . .
C62 C 0.5686(7) 0.5231(10) 0.7051(6) 0.104(5) Uani 1 1 d D . .
H86 H 0.5531 0.4539 0.7156 0.125 Uiso 1 1 calc R . .
H87 H 0.5352 0.5317 0.6561 0.125 Uiso 1 1 calc R . .
Cl3 Cl 0.7020(3) 0.5544(4) 0.7132(2) 0.1305(17) Uani 1 1 d D . .
Cl4 Cl 0.5173(3) 0.5959(3) 0.76313(19) 0.1014(11) Uani 1 1 d D . .
C63 C 1.1643(8) 0.4706(7) 0.8590(6) 0.095(4) Uani 1 1 d D . .
H88 H 1.1446 0.4345 0.8130 0.113 Uiso 1 1 calc R . .
H89 H 1.1037 0.4997 0.8682 0.113 Uiso 1 1 calc R . .
Cl5 Cl 1.2654(4) 0.5635(3) 0.8549(3) 0.158(2) Uani 1 1 d D . .
Cl6 Cl 1.1981(4) 0.3889(4) 0.9254(2) 0.1220(14) Uani 1 1 d D . .
C64 C 0.1496(19) 0.9410(16) 0.7528(19) 0.108(13) Uani 0.352(3) 1 d PDU B 1
H90 H 0.0899 0.9524 0.7745 0.130 Uiso 0.352(3) 1 calc PR B 1
H91 H 0.1441 0.9738 0.7076 0.130 Uiso 0.352(3) 1 calc PR B 1
Cl7 Cl 0.1475(17) 0.8158(13) 0.7378(12) 0.218(9) Uani 0.352(3) 1 d PDU B 1
Cl8 Cl 0.2649(9) 0.9898(9) 0.8089(7) 0.125(4) Uani 0.352(3) 1 d PDU B 1
C65 C 0.332(6) 0.7984(16) 0.6455(14) 0.102(10) Uani 0.230(10) 1 d PDU C 2
H92 H 0.3898 0.7604 0.6592 0.123 Uiso 0.230(10) 1 calc PR C 2
H93 H 0.2793 0.7789 0.6747 0.123 Uiso 0.230(10) 1 calc PR C 2
Cl9 Cl 0.2782(19) 0.7736(16) 0.5556(12) 0.116(5) Uani 0.230(10) 1 d PDU C 2
Cl10 Cl 0.3773(10) 0.9245(11) 0.6600(9) 0.094(6) Uani 0.230(10) 1 d PDU C 2
C66 C 0.3625(13) 0.798(3) 0.6379(12) 0.098(9) Uani 0.418(10) 1 d PDU D 3
H94 H 0.4016 0.8550 0.6196 0.118 Uiso 0.418(10) 1 calc PR D 3
H95 H 0.4044 0.7444 0.6413 0.118 Uiso 0.418(10) 1 calc PR D 3
Cl11 Cl 0.2450(11) 0.7635(10) 0.5799(8) 0.127(4) Uani 0.418(10) 1 d PDU D 3
Cl12 Cl 0.339(2) 0.829(2) 0.7223(10) 0.348(17) Uani 0.418(10) 1 d PDU D 3

loop_
_atom_site_aniso_label
_atom_site_aniso_U_11
_atom_site_aniso_U_22
_atom_site_aniso_U_33
_atom_site_aniso_U_23
_atom_site_aniso_U_13
_atom_site_aniso_U_12
Pd1 0.0345(3) 0.0383(3) 0.0328(3) -0.0055(2) -0.0026(2) 0.0142(2)
C1 0.041(5) 0.070(6) 0.066(6) -0.017(5) -0.004(4) 0.019(4)
C2 0.024(3) 0.035(4) 0.034(4) 0.004(3) 0.004(3) 0.007(3)
N1 0.032(3) 0.042(4) 0.035(3) 0.005(3) 0.006(3) 0.010(3)
C3 0.044(4) 0.055(5) 0.027(4) 0.001(3) 0.004(3) 0.007(4)
C4 0.053(5) 0.049(5) 0.028(4) 0.002(3) 0.008(3) 0.014(4)
N2 0.036(3) 0.042(4) 0.029(3) -0.001(3) 0.005(3) 0.013(3)
C5 0.034(4) 0.036(4) 0.038(4) 0.005(3) 0.003(3) 0.013(3)
S1 0.0328(9) 0.0497(11) 0.0368(10) 0.0093(8) 0.0063(8) 0.0124(8)
O1 0.026(2) 0.059(3) 0.026(3) 0.009(2) -0.0019(19) 0.024(2)
O2 0.059(4) 0.070(4) 0.058(4) 0.011(3) 0.021(3) 0.039(3)
O3 0.047(3) 0.072(4) 0.046(4) 0.010(3) -0.001(3) -0.010(3)
C6 0.036(4) 0.033(4) 0.032(4) -0.005(3) 0.007(3) 0.006(3)
C7 0.048(5) 0.035(4) 0.038(4) -0.003(3) 0.008(3) 0.004(3)
C8 0.069(6) 0.040(5) 0.056(6) 0.000(4) 0.013(5) 0.011(4)
C9 0.070(7) 0.047(5) 0.077(7) -0.009(5) 0.000(5) 0.026(5)
C10 0.037(5) 0.070(7) 0.079(7) -0.020(5) 0.009(5) 0.017(4)
C11 0.042(4) 0.047(5) 0.047(5) -0.014(4) 0.011(4) 0.006(4)
C12 0.065(6) 0.034(4) 0.073(6) -0.008(4) 0.033(5) -0.006(4)
C13 0.114(11) 0.145(14) 0.070(8) -0.003(8) 0.041(8) -0.031(10)
C14 0.046(6) 0.144(12) 0.070(8) 0.003(8) 0.011(5) -0.003(7)
C15 0.053(6) 0.067(6) 0.086(8) -0.009(6) 0.040(5) 0.000(5)
C16 0.060(7) 0.101(10) 0.140(12) -0.029(9) 0.055(8) -0.021(7)
C17 0.109(11) 0.105(10) 0.090(9) -0.006(8) 0.058(8) -0.001(8)
N3 0.054(4) 0.054(4) 0.044(4) -0.015(3) -0.008(3) 0.022(4)
C18 0.108(9) 0.081(8) 0.055(6) -0.007(6) -0.021(6) 0.050(7)
C19 0.186(17) 0.140(13) 0.044(7) -0.023(8) -0.049(8) 0.090(12)
C20 0.148(14) 0.156(15) 0.055(8) -0.044(9) -0.033(8) 0.060(12)
C21 0.100(9) 0.096(9) 0.068(8) -0.046(7) -0.017(7) 0.039(8)
C22 0.058(6) 0.067(6) 0.062(6) -0.033(5) -0.007(5) 0.022(5)
C23 0.148(13) 0.074(8) 0.066(7) 0.014(6) -0.010(8) 0.055(8)
C24 0.093(8) 0.053(6) 0.089(8) -0.029(6) 0.027(7) 0.011(6)
Pd2 0.0377(3) 0.0486(4) 0.0376(4) -0.0113(3) 0.0128(3) -0.0056(3)
C25 0.032(4) 0.095(8) 0.068(6) -0.032(6) 0.020(4) -0.011(5)
C26 0.030(4) 0.052(5) 0.043(5) -0.005(4) 0.002(3) 0.013(3)
N4 0.033(3) 0.043(4) 0.046(4) -0.006(3) 0.013(3) 0.002(3)
C27 0.045(5) 0.039(4) 0.063(6) -0.016(4) 0.018(4) -0.003(4)
C28 0.053(5) 0.048(5) 0.058(6) -0.022(4) 0.013(4) 0.002(4)
N5 0.038(4) 0.047(4) 0.039(4) -0.014(3) 0.010(3) 0.007(3)
C29 0.038(4) 0.044(4) 0.049(5) -0.001(4) 0.016(4) 0.003(3)
S2 0.0348(10) 0.0402(11) 0.0590(13) -0.0061(9) 0.0155(9) 0.0024(8)
O4 0.059(3) 0.024(3) 0.051(3) -0.004(2) 0.026(3) -0.004(2)
O5 0.049(4) 0.052(4) 0.080(5) -0.001(3) -0.007(3) 0.004(3)
O6 0.062(4) 0.065(4) 0.088(5) -0.001(4) 0.046(4) 0.013(3)
C30 0.031(8) 0.037(8) 0.029(6) 0.001(6) 0.012(6) -0.002(6)
C31 0.042(7) 0.044(6) 0.039(5) 0.002(5) 0.007(6) 0.010(6)
C32 0.046(7) 0.048(5) 0.044(5) 0.005(5) 0.010(6) 0.007(6)
C33 0.046(6) 0.049(6) 0.039(5) 0.002(5) 0.016(5) 0.002(5)
C34 0.049(7) 0.049(8) 0.044(6) 0.002(6) 0.012(6) 0.006(6)
C35 0.047(6) 0.040(9) 0.031(5) -0.001(8) 0.014(5) 0.004(8)
C36 0.049(7) 0.055(7) 0.049(6) 0.001(6) 0.003(6) 0.015(6)
C37 0.087(10) 0.071(9) 0.087(10) -0.003(7) 0.002(8) 0.026(8)
C38 0.086(8) 0.080(9) 0.083(10) -0.003(8) 0.017(8) 0.017(7)
C39 0.045(7) 0.051(8) 0.048(6) -0.003(7) 0.012(6) 0.012(6)
C40 0.061(7) 0.077(9) 0.084(8) 0.004(7) 0.006(6) 0.023(7)
C41 0.083(9) 0.077(9) 0.086(9) -0.002(7) 0.012(7) 0.025(7)
C42 0.032(9) 0.031(8) 0.032(7) 0.000(6) 0.006(7) 0.000(7)
C43 0.048(8) 0.040(7) 0.040(6) 0.000(6) 0.004(7) 0.011(7)
C44 0.048(7) 0.049(6) 0.048(6) 0.005(5) 0.007(6) 0.007(6)
C45 0.047(7) 0.048(6) 0.040(6) 0.003(5) 0.011(6) 0.002(6)
C46 0.049(7) 0.048(7) 0.046(6) 0.001(6) 0.009(6) 0.004(6)
C47 0.047(6) 0.038(10) 0.034(6) 0.000(8) 0.012(5) 0.009(8)
C48 0.052(8) 0.053(8) 0.052(7) 0.004(6) 0.006(6) 0.013(6)
C49 0.092(12) 0.090(12) 0.094(12) -0.004(9) 0.015(9) 0.017(9)
C50 0.086(8) 0.078(9) 0.080(11) -0.002(8) 0.015(8) 0.018(7)
C51 0.041(8) 0.042(9) 0.049(7) -0.002(7) 0.010(6) 0.013(7)
C52 0.058(8) 0.070(9) 0.084(8) 0.005(8) 0.003(6) 0.019(8)
C53 0.082(10) 0.078(9) 0.088(9) 0.000(7) 0.013(8) 0.019(8)
N6 0.052(4) 0.057(5) 0.063(5) -0.018(4) 0.019(4) -0.014(4)
C54 0.104(9) 0.060(7) 0.078(8) -0.019(6) 0.034(7) -0.016(6)
C55 0.150(14) 0.044(7) 0.156(15) -0.033(8) 0.063(12) -0.034(8)
C56 0.137(14) 0.091(11) 0.108(12) -0.065(10) 0.033(10) -0.037(10)
C57 0.105(10) 0.096(10) 0.081(9) -0.047(8) 0.010(7) -0.003(8)
C58 0.062(6) 0.108(9) 0.046(6) -0.047(6) 0.014(5) -0.003(6)
C59 0.206(19) 0.058(8) 0.106(12) 0.012(7) 0.045(12) -0.014(10)
C60 0.187(17) 0.122(12) 0.043(7) 0.002(7) 0.010(8) 0.070(12)
C61 0.078(7) 0.058(6) 0.085(8) -0.011(6) 0.003(6) 0.013(5)
Cl1 0.099(2) 0.100(2) 0.083(2) -0.0068(18) 0.0114(18) 0.0293(19)
Cl2 0.0727(19) 0.081(2) 0.127(3) 0.0007(19) 0.0131(19) 0.0073(16)
C62 0.082(9) 0.138(13) 0.080(9) 0.002(9) 0.006(7) -0.020(9)
Cl3 0.086(2) 0.215(5) 0.085(2) 0.024(3) 0.004(2) 0.017(3)
Cl4 0.109(3) 0.108(3) 0.086(2) -0.0128(19) 0.022(2) 0.007(2)
C63 0.079(8) 0.115(11) 0.084(9) -0.028(8) 0.002(7) 0.012(8)
Cl5 0.169(5) 0.110(3) 0.206(5) -0.065(3) 0.110(4) -0.036(3)
Cl6 0.143(4) 0.141(4) 0.096(3) 0.007(2) 0.027(2) 0.062(3)
C64 0.108(16) 0.117(16) 0.101(15) 0.003(10) 0.026(10) 0.011(10)
Cl7 0.219(12) 0.214(12) 0.222(12) -0.001(9) 0.057(9) 0.008(9)
Cl8 0.107(7) 0.147(8) 0.119(7) 0.039(6) 0.028(6) 0.003(6)
C65 0.101(13) 0.099(11) 0.109(12) -0.013(8) 0.017(8) 0.030(8)
Cl9 0.122(8) 0.105(7) 0.131(9) 0.007(7) 0.024(7) 0.042(7)
Cl10 0.062(7) 0.094(8) 0.125(10) -0.043(7) 0.013(6) 0.014(6)
C66 0.096(12) 0.094(11) 0.110(11) -0.019(7) 0.018(8) 0.034(8)
Cl11 0.123(7) 0.096(5) 0.161(8) -0.008(6) 0.007(6) 0.034(5)
Cl12 0.349(19) 0.354(19) 0.331(19) 0.030(10) 0.035(10) 0.048(10)

loop_
_atom_type_symbol
_atom_type_description
_atom_type_scat_dispersion_real
_atom_type_scat_dispersion_imag
_atom_type_scat_source
C C 0.0033 0.0016 'International Tables Vol C Tables 4.2.6.8 and 6.1.1.4'
H H 0.0000 0.0000 'International Tables Vol C Tables 4.2.6.8 and 6.1.1.4'
Cl Cl 0.1484 0.1585 'International Tables Vol C Tables 4.2.6.8 and 6.1.1.4'
N N 0.0061 0.0033 'International Tables Vol C Tables 4.2.6.8 and 6.1.1.4'
O O 0.0106 0.0060 'International Tables Vol C Tables 4.2.6.8 and 6.1.1.4'
S S 0.1246 0.1234 'International Tables Vol C Tables 4.2.6.8 and 6.1.1.4'
Pd Pd -0.9988 1.0072 'International Tables Vol C Tables 4.2.6.8 and 6.1.1.4'

loop_
_geom_angle_atom_site_label_1
_geom_angle_atom_site_label_2
_geom_angle_atom_site_label_3
_geom_angle
C2 Pd1 C1 90.1(3)
C2 Pd1 N3 177.1(3)
C1 Pd1 N3 90.3(3)
C2 Pd1 O1 88.6(2)
C1 Pd1 O1 175.6(3)
N3 Pd1 O1 90.8(2)
N2 C2 N1 104.3(6)
N2 C2 Pd1 135.5(5)
N1 C2 Pd1 119.8(5)
C2 N1 C3 110.8(6)
C2 N1 C5 122.4(6)
C3 N1 C5 126.3(6)
C4 C3 N1 106.6(7)
C3 C4 N2 107.7(7)
C2 N2 C4 110.6(6)
C2 N2 C6 125.9(6)
C4 N2 C6 123.1(6)
N1 C5 S1 110.3(5)
O3 S1 O2 114.5(4)
O3 S1 O1 114.0(4)
O2 S1 O1 111.5(3)
O3 S1 C5 106.3(4)
O2 S1 C5 104.4(4)
O1 S1 C5 105.1(3)
S1 O1 Pd1 123.0(3)
C11 C6 C7 122.7(7)
C11 C6 N2 119.6(7)
C7 C6 N2 117.6(7)
C8 C7 C6 116.3(8)
C8 C7 C12 121.2(8)
C6 C7 C12 122.5(7)
C9 C8 C7 122.1(9)
C10 C9 C8 120.2(9)
C9 C10 C11 121.9(9)
C10 C11 C6 116.7(8)
C10 C11 C15 121.7(8)
C6 C11 C15 121.5(8)
C7 C12 C14 111.0(8)
C7 C12 C13 113.8(10)
C14 C12 C13 107.6(9)
C17 C15 C11 110.4(9)
C17 C15 C16 110.0(9)
C11 C15 C16 112.9(10)
C22 N3 C18 119.6(8)
C22 N3 Pd1 119.2(7)
C18 N3 Pd1 121.2(6)
N3 C18 C19 120.3(11)
N3 C18 C23 117.5(9)
C19 C18 C23 122.1(12)
C20 C19 C18 121.1(14)
C19 C20 C21 119.0(12)
C22 C21 C20 119.0(11)
N3 C22 C21 120.9(11)
N3 C22 C24 116.8(8)
C21 C22 C24 122.4(10)
C26 Pd2 C25 90.4(4)
C26 Pd2 N6 176.7(3)
C25 Pd2 N6 90.9(3)
C26 Pd2 O4 88.8(3)
C25 Pd2 O4 178.5(4)
N6 Pd2 O4 89.8(2)
N4 C26 N5 104.5(7)
N4 C26 Pd2 120.0(6)
N5 C26 Pd2 135.3(6)
C26 N4 C27 111.7(7)
C26 N4 C29 122.1(7)
C27 N4 C29 125.8(7)
C28 C27 N4 106.0(7)
C27 C28 N5 108.4(7)
C42 N5 C26 129(2)
C42 N5 C28 121(2)
C26 N5 C28 109.5(7)
C42 N5 C30 5(3)
C26 N5 C30 124.5(14)
C28 N5 C30 125.9(14)
N4 C29 S2 110.6(6)
O6 S2 O5 114.4(4)
O6 S2 O4 112.4(4)
O5 S2 O4 114.4(4)
O6 S2 C29 104.2(4)
O5 S2 C29 105.8(4)
O4 S2 C29 104.2(4)
S2 O4 Pd2 123.4(3)
C31 C30 C35 128(3)
C31 C30 N5 121(2)
C35 C30 N5 110(3)
C30 C31 C32 116(2)
C30 C31 C36 124(2)
C32 C31 C36 120.6(19)
C33 C32 C31 120.0(17)
C34 C33 C32 121.4(17)
C33 C34 C35 121(2)
C30 C35 C34 113(2)
C30 C35 C39 128(3)
C34 C35 C39 119(3)
C31 C36 C37 115.1(17)
C31 C36 C38 111.7(19)
C37 C36 C38 112.4(18)
C35 C39 C41 111(2)
C35 C39 C40 110.7(19)
C41 C39 C40 111.9(18)
N5 C42 C47 128(4)
N5 C42 C43 114(3)
C47 C42 C43 117(3)
C44 C43 C42 117(3)
C44 C43 C48 122(2)
C42 C43 C48 121(3)
C45 C44 C43 124(2)
C44 C45 C46 122(2)
C47 C46 C45 117(3)
C46 C47 C42 122(4)
C46 C47 C51 121(3)
C42 C47 C51 116(4)
C50 C48 C49 114(3)
C50 C48 C43 104(3)
C49 C48 C43 115(2)
C52 C51 C53 109(2)
C52 C51 C47 113(2)
C53 C51 C47 112(3)
C54 N6 C58 119.5(9)
C54 N6 Pd2 119.9(7)
C58 N6 Pd2 120.5(8)
N6 C54 C55 121.2(13)
N6 C54 C59 118.4(10)
C55 C54 C59 120.3(13)
C56 C55 C54 118.7(14)
C57 C56 C55 119.2(12)
C56 C57 C58 121.1(14)
N6 C58 C57 120.0(13)
N6 C58 C60 117.2(9)
C57 C58 C60 122.8(12)
Cl2 C61 Cl1 112.9(5)
Cl3 C62 Cl4 111.5(6)
Cl5 C63 Cl6 112.1(6)
Cl7 C64 Cl8 110.1(9)
Cl9 C65 Cl10 109.7(9)
Cl11 C66 Cl12 110.3(9)

loop_
_geom_bond_atom_site_label_1
_geom_bond_atom_site_label_2
_geom_bond_distance
Pd1 C2 1.976(7)
Pd1 C1 2.016(9)
Pd1 N3 2.128(7)
Pd1 O1 2.231(5)
C2 N2 1.351(9)
C2 N1 1.367(9)
N1 C3 1.392(10)
N1 C5 1.442(9)
C3 C4 1.324(11)
C4 N2 1.393(9)
N2 C6 1.445(9)
C5 S1 1.805(8)
S1 O3 1.449(6)
S1 O2 1.453(6)
S1 O1 1.464(5)
C6 C11 1.402(11)
C6 C7 1.415(11)
C7 C8 1.385(12)
C7 C12 1.512(12)
C8 C9 1.373(14)
C9 C10 1.360(15)
C10 C11 1.390(13)
C11 C15 1.527(13)
C12 C14 1.521(14)
C12 C13 1.528(15)
C15 C17 1.511(15)
C15 C16 1.548(15)
N3 C22 1.360(11)
N3 C18 1.369(13)
C18 C19 1.375(15)
C18 C23 1.525(16)
C19 C20 1.35(2)
C20 C21 1.41(2)
C21 C22 1.379(14)
C22 C24 1.493(16)
Pd2 C26 1.976(8)
Pd2 C25 2.045(8)
Pd2 N6 2.099(7)
Pd2 O4 2.204(6)
C26 N4 1.350(10)
C26 N5 1.368(10)
N4 C27 1.377(10)
N4 C29 1.465(10)
C27 C28 1.335(12)
C28 N5 1.379(10)
N5 C42 1.27(4)
N5 C30 1.55(3)
C29 S2 1.796(8)
S2 O6 1.439(7)
S2 O5 1.446(7)
S2 O4 1.488(5)
C30 C31 1.38(4)
C30 C35 1.40(5)
C31 C32 1.41(3)
C31 C36 1.50(2)
C32 C33 1.40(2)
C33 C34 1.39(3)
C34 C35 1.43(4)
C35 C39 1.47(3)
C36 C37 1.53(3)
C36 C38 1.63(4)
C39 C41 1.48(3)
C39 C40 1.58(3)
C42 C47 1.44(6)
C42 C43 1.46(5)
C43 C44 1.36(4)
C43 C48 1.52(3)
C44 C45 1.36(3)
C45 C46 1.39(4)
C46 C47 1.38(6)
C47 C51 1.59(4)
C48 C50 1.44(5)
C48 C49 1.46(4)
C51 C52 1.52(4)
C51 C53 1.55(4)
N6 C54 1.317(14)
N6 C58 1.367(13)
C54 C55 1.406(15)
C54 C59 1.509(18)
C55 C56 1.38(2)
C56 C57 1.33(2)
C57 C58 1.387(15)
C58 C60 1.456(18)
C61 Cl2 1.747(8)
C61 Cl1 1.749(8)
C62 Cl3 1.731(8)
C62 Cl4 1.761(8)
C63 Cl5 1.734(8)
C63 Cl6 1.749(8)
C64 Cl7 1.738(10)
C64 Cl8 1.744(10)
C65 Cl9 1.752(10)
C65 Cl10 1.759(10)
C66 Cl11 1.744(10)
C66 Cl12 1.751(10)
